data_7116749
loop_
_publ_author_name
'Stuart D. Robertson'
'Alan R. Kennedy'
'John J. Liggat'
'Robert E. Mulvey'

_publ_section_title
;
 Facile synthesis of a genuinely alkane-soluble but isolable lithium
 hydride transfer reagent
;
_journal_name_full Chem.Commun.
_journal_page_first 5452
_journal_paper_doi 10.1039/C4cc06421F
_journal_volume 51
_journal_year 2015
_chemical_formula_moiety 'C21 H44 Li N5'
_chemical_formula_sum 'C21 H44 Li N5'
_chemical_formula_weight 373.55
_chemical_name_systematic
; 
 ? 
;
_chemical_properties_physical 'Air-sensitive, Moisture-sensitive, Oxygen-sensitive'
_space_group_IT_number 61
_symmetry_cell_setting orthorhombic
_symmetry_space_group_name_Hall '-P 2ac 2ab'
_symmetry_space_group_name_H-M 'P b c a'
_atom_sites_solution_hydrogens geom
_atom_sites_solution_primary direct
_atom_sites_solution_secondary difmap
_audit_creation_method SHELXL-97
_cell_angle_alpha 90.00
_cell_angle_beta 90.00
_cell_angle_gamma 90.00
_cell_formula_units_Z 8
_cell_length_a 10.5102(3)
_cell_length_b 18.8729(6)
_cell_length_c 23.8796(6)
_cell_measurement_reflns_used 8611
_cell_measurement_temperature 123(2)
_cell_measurement_theta_max 28.3183
_cell_measurement_theta_min 3.0178
_cell_volume 4736.7(2)
_computing_cell_refinement
;
CrysAlisPro, Oxford Diffraction Ltd.,
Version 1.171.34.40 (release 27-08-2010 CrysAlis171 .NET)
(compiled Aug 27 2010,11:50:40)
;
_computing_data_collection
;
CrysAlisPro, Oxford Diffraction Ltd.,
Version 1.171.34.40 (release 27-08-2010 CrysAlis171 .NET)
(compiled Aug 27 2010,11:50:40)
;
_computing_data_reduction
;
CrysAlisPro, Oxford Diffraction Ltd.,
Version 1.171.34.40 (release 27-08-2010 CrysAlis171 .NET)
(compiled Aug 27 2010,11:50:40)
;
_computing_structure_refinement 'SHELXL-97 (Sheldrick, 1997)'
_computing_structure_solution 'SHELXS-97 (Sheldrick, 1990)'
_diffrn_ambient_temperature 123(2)
_diffrn_measured_fraction_theta_full 0.998
_diffrn_measured_fraction_theta_max 0.957
_diffrn_measurement_device_type 'Oxford Diffraction Xcalibur E'
_diffrn_measurement_method 'omega scans'
_diffrn_radiation_monochromator graphite
_diffrn_radiation_source 'fine-focus sealed tube'
_diffrn_radiation_type MoK\a
_diffrn_radiation_wavelength 0.71073
_diffrn_reflns_av_R_equivalents 0.0515
_diffrn_reflns_av_sigmaI/netI 0.0422
_diffrn_reflns_limit_h_max 12
_diffrn_reflns_limit_h_min -13
_diffrn_reflns_limit_k_max 24
_diffrn_reflns_limit_k_min -24
_diffrn_reflns_limit_l_max 31
_diffrn_reflns_limit_l_min -31
_diffrn_reflns_number 38344
_diffrn_reflns_theta_full 26.00
_diffrn_reflns_theta_max 28.00
_diffrn_reflns_theta_min 3.02
_exptl_absorpt_coefficient_mu 0.062
_exptl_absorpt_correction_T_max 1.00000
_exptl_absorpt_correction_T_min 0.88700
_exptl_absorpt_correction_type multi-scan
_exptl_absorpt_process_details
;
CrysAlisPro, Oxford Diffraction Ltd.,
Version 1.171.34.40 (release 27-08-2010 CrysAlis171 .NET)
(compiled Aug 27 2010,11:50:40)
Empirical absorption correction using spherical harmonics,
 implemented in SCALE3 ABSPACK scaling algorithm.
;
_exptl_crystal_colour colourless
_exptl_crystal_density_diffrn 1.048
_exptl_crystal_density_method 'not measured'
_exptl_crystal_description block
_exptl_crystal_F_000 1664
_exptl_crystal_size_max 0.16
_exptl_crystal_size_mid 0.12
_exptl_crystal_size_min 0.04
_refine_diff_density_max 0.261
_refine_diff_density_min -0.195
_refine_diff_density_rms 0.039
_refine_ls_extinction_method none
_refine_ls_goodness_of_fit_ref 1.052
_refine_ls_hydrogen_treatment mixed
_refine_ls_matrix_type full
_refine_ls_number_parameters 257
_refine_ls_number_reflns 5472
_refine_ls_number_restraints 0
_refine_ls_restrained_S_all 1.052
_refine_ls_R_factor_all 0.0855
_refine_ls_R_factor_gt 0.0543
_refine_ls_shift/su_max 0.001
_refine_ls_shift/su_mean 0.000
_refine_ls_structure_factor_coef Fsqd
_refine_ls_weighting_details 'calc w=1/[\s^2^(Fo^2^)+(0.0388P)^2^+1.7028P] where P=(Fo^2^+2Fc^2^)/3'
_refine_ls_weighting_scheme calc
_refine_ls_wR_factor_gt 0.1035
_refine_ls_wR_factor_ref 0.1156
_reflns_number_gt 3964
_reflns_number_total 5472
_reflns_threshold_expression I>2sigma(I)
_cod_data_source_file c4cc06421f2.cif
_cod_data_source_block sdr1403
_cod_original_sg_symbol_H-M Pbca
_cod_database_code 7116749

loop_
_symmetry_equiv_pos_as_xyz
'x, y, z'
'-x+1/2, -y, z+1/2'
'-x, y+1/2, -z+1/2'
'x+1/2, -y+1/2, -z'
'-x, -y, -z'
'x-1/2, y, -z-1/2'
'x, -y-1/2, z-1/2'
'-x-1/2, y-1/2, z'

loop_
_atom_site_label
_atom_site_type_symbol
_atom_site_fract_x
_atom_site_fract_y
_atom_site_fract_z
_atom_site_U_iso_or_equiv
_atom_site_adp_type
_atom_site_occupancy
_atom_site_symmetry_multiplicity
_atom_site_calc_flag
_atom_site_refinement_flags
Li1 Li 1.0068(2) -0.12087(13) 0.40839(10) 0.0222(5) Uani 1 1 d .
N1 N 1.16613(11) -0.06577(7) 0.40776(5) 0.0221(3) Uani 1 1 d .
N4 N 1.01508(12) -0.22117(7) 0.36341(5) 0.0231(3) Uani 1 1 d .
N2 N 0.82690(11) -0.06863(6) 0.41397(5) 0.0210(3) Uani 1 1 d .
N5 N 1.07923(12) -0.23520(7) 0.62105(5) 0.0233(3) Uani 1 1 d .
N3 N 0.93725(11) -0.18488(6) 0.47887(5) 0.0191(3) Uani 1 1 d .
C1 C 1.26020(14) -0.09944(8) 0.43438(6) 0.0230(3) Uani 1 1 d .
H1A H 1.2418 -0.1462 0.4468 0.028 Uiso 1 1 calc R
C2 C 1.38065(14) -0.07458(9) 0.44599(6) 0.0263(3) Uani 1 1 d .
H2A H 1.4453 -0.1044 0.4608 0.032 Uiso 1 1 calc R
C3 C 1.40230(14) -0.00155(9) 0.43448(6) 0.0267(4) Uani 1 1 d .
H3A H 1.4786 0.0204 0.4469 0.032 Uiso 1 1 calc R
C4 C 1.31586(14) 0.03653(9) 0.40622(6) 0.0261(3) Uani 1 1 d .
H4A H 1.3274 0.0862 0.4024 0.031 Uiso 1 1 calc R
C5 C 1.20047(14) 0.00184(8) 0.38037(6) 0.0232(3) Uani 1 1 d .
C6 C 1.21517(14) -0.00728(9) 0.31514(6) 0.0249(3) Uani 1 1 d .
C7 C 1.32071(15) -0.06090(9) 0.30240(6) 0.0285(4) Uani 1 1 d .
H7A H 1.3307 -0.0656 0.2618 0.043 Uiso 1 1 calc R
H7B H 1.2981 -0.1070 0.3185 0.043 Uiso 1 1 calc R
H7C H 1.4009 -0.0444 0.3188 0.043 Uiso 1 1 calc R
C8 C 1.24923(18) 0.06374(9) 0.28862(7) 0.0374(4) Uani 1 1 d .
H8A H 1.2491 0.0590 0.2477 0.056 Uiso 1 1 calc R
H8B H 1.3340 0.0784 0.3013 0.056 Uiso 1 1 calc R
H8C H 1.1865 0.0995 0.2998 0.056 Uiso 1 1 calc R
C9 C 1.08951(15) -0.03304(10) 0.29059(7) 0.0331(4) Uani 1 1 d .
H9A H 1.0997 -0.0414 0.2503 0.050 Uiso 1 1 calc R
H9B H 1.0237 0.0030 0.2966 0.050 Uiso 1 1 calc R
H9C H 1.0643 -0.0773 0.3090 0.050 Uiso 1 1 calc R
C10 C 0.90743(15) -0.22747(9) 0.32455(6) 0.0300(4) Uani 1 1 d .
H10A H 0.9142 -0.1909 0.2956 0.045 Uiso 1 1 calc R
H10B H 0.8275 -0.2213 0.3452 0.045 Uiso 1 1 calc R
H10C H 0.9087 -0.2744 0.3070 0.045 Uiso 1 1 calc R
C11 C 1.13358(15) -0.23341(9) 0.33229(7) 0.0328(4) Uani 1 1 d .
H11A H 1.1396 -0.1994 0.3014 0.049 Uiso 1 1 calc R
H11B H 1.1338 -0.2817 0.3173 0.049 Uiso 1 1 calc R
H11C H 1.2064 -0.2272 0.3575 0.049 Uiso 1 1 calc R
C12 C 1.00484(15) -0.27361(8) 0.40892(6) 0.0262(3) Uani 1 1 d .
H12A H 1.0887 -0.2785 0.4274 0.031 Uiso 1 1 calc R
H12B H 0.9821 -0.3202 0.3927 0.031 Uiso 1 1 calc R
C13 C 0.90621(15) -0.25330(8) 0.45236(6) 0.0239(3) Uani 1 1 d .
H13A H 0.8216 -0.2500 0.4343 0.029 Uiso 1 1 calc R
H13B H 0.9019 -0.2906 0.4815 0.029 Uiso 1 1 calc R
C14 C 0.75567(16) -0.04971(9) 0.36330(6) 0.0321(4) Uani 1 1 d .
H14A H 0.7359 -0.0928 0.3421 0.048 Uiso 1 1 calc R
H14B H 0.8072 -0.0179 0.3401 0.048 Uiso 1 1 calc R
H14C H 0.6764 -0.0259 0.3739 0.048 Uiso 1 1 calc R
C15 C 0.85782(15) -0.00326(8) 0.44440(7) 0.0290(4) Uani 1 1 d .
H15A H 0.9135 0.0264 0.4213 0.043 Uiso 1 1 calc R
H15B H 0.9013 -0.0152 0.4795 0.043 Uiso 1 1 calc R
H15C H 0.7793 0.0226 0.4528 0.043 Uiso 1 1 calc R
C16 C 0.74771(14) -0.11523(8) 0.44910(6) 0.0228(3) Uani 1 1 d .
H16A H 0.7129 -0.1540 0.4257 0.027 Uiso 1 1 calc R
H16B H 0.6751 -0.0877 0.4641 0.027 Uiso 1 1 calc R
C17 C 0.82177(13) -0.14684(8) 0.49731(6) 0.0218(3) Uani 1 1 d .
H17A H 0.8466 -0.1085 0.5234 0.026 Uiso 1 1 calc R
H17B H 0.7661 -0.1801 0.5180 0.026 Uiso 1 1 calc R
C18 C 1.02982(16) -0.28022(10) 0.66585(6) 0.0349(4) Uani 1 1 d .
H18A H 1.0967 -0.2884 0.6937 0.052 Uiso 1 1 calc R
H18B H 1.0024 -0.3257 0.6501 0.052 Uiso 1 1 calc R
H18C H 0.9572 -0.2568 0.6837 0.052 Uiso 1 1 calc R
C19 C 1.12138(17) -0.16762(9) 0.64386(7) 0.0363(4) Uani 1 1 d .
H19A H 1.1808 -0.1761 0.6748 0.055 Uiso 1 1 calc R
H19B H 1.0477 -0.1411 0.6577 0.055 Uiso 1 1 calc R
H19C H 1.1640 -0.1402 0.6145 0.055 Uiso 1 1 calc R
C20 C 0.97918(14) -0.22509(8) 0.57891(6) 0.0250(3) Uani 1 1 d .
H20A H 0.9118 -0.1943 0.5947 0.030 Uiso 1 1 calc R
H20B H 0.9403 -0.2715 0.5700 0.030 Uiso 1 1 calc R
C21 C 1.02996(14) -0.19176(8) 0.52511(6) 0.0214(3) Uani 1 1 d .
H21A H 1.0631 -0.1440 0.5341 0.026 Uiso 1 1 calc R
H21B H 1.1025 -0.2206 0.5117 0.026 Uiso 1 1 calc R
H5A H 1.1226(15) 0.0353(8) 0.3839(6) 0.023(4) Uiso 1 1 d .

loop_
_atom_site_aniso_label
_atom_site_aniso_U_11
_atom_site_aniso_U_22
_atom_site_aniso_U_33
_atom_site_aniso_U_23
_atom_site_aniso_U_13
_atom_site_aniso_U_12
Li1 0.0169(12) 0.0264(13) 0.0232(12) 0.0000(11) 0.0018(10) 0.0000(10)
N1 0.0176(6) 0.0265(7) 0.0223(6) 0.0005(5) 0.0011(5) -0.0022(5)
N4 0.0202(7) 0.0282(7) 0.0209(6) -0.0029(6) 0.0021(5) 0.0004(5)
N2 0.0180(6) 0.0251(7) 0.0199(6) 0.0007(5) 0.0000(5) 0.0013(5)
N5 0.0236(7) 0.0269(7) 0.0194(6) 0.0015(5) -0.0016(5) 0.0001(5)
N3 0.0166(6) 0.0227(7) 0.0179(6) -0.0010(5) -0.0002(5) -0.0001(5)
C1 0.0221(8) 0.0258(8) 0.0212(7) -0.0005(7) 0.0031(6) -0.0019(6)
C2 0.0176(8) 0.0334(9) 0.0280(8) 0.0003(7) -0.0009(6) 0.0015(6)
C3 0.0182(8) 0.0377(9) 0.0241(7) -0.0070(7) 0.0014(6) -0.0080(7)
C4 0.0250(8) 0.0263(8) 0.0269(8) -0.0034(7) 0.0047(7) -0.0056(7)
C5 0.0181(8) 0.0264(8) 0.0250(8) -0.0010(7) 0.0033(6) 0.0017(6)
C6 0.0218(8) 0.0313(9) 0.0216(7) 0.0003(7) 0.0003(6) -0.0011(7)
C7 0.0262(8) 0.0383(10) 0.0210(7) -0.0019(7) 0.0040(7) -0.0008(7)
C8 0.0428(10) 0.0374(10) 0.0318(8) 0.0067(8) 0.0027(8) -0.0012(8)
C9 0.0259(9) 0.0459(11) 0.0276(8) 0.0004(8) -0.0043(7) 0.0000(8)
C10 0.0284(9) 0.0380(10) 0.0238(8) -0.0040(7) -0.0034(7) -0.0021(7)
C11 0.0272(9) 0.0362(10) 0.0348(9) -0.0100(8) 0.0073(7) 0.0024(7)
C12 0.0284(8) 0.0256(8) 0.0246(7) -0.0029(7) -0.0028(7) 0.0043(7)
C13 0.0253(8) 0.0234(8) 0.0229(7) 0.0011(6) -0.0004(6) -0.0018(6)
C14 0.0282(9) 0.0434(10) 0.0247(8) 0.0049(8) -0.0016(7) 0.0064(8)
C15 0.0273(9) 0.0266(9) 0.0330(8) -0.0007(7) 0.0023(7) -0.0009(7)
C16 0.0145(7) 0.0285(8) 0.0255(7) -0.0008(7) 0.0007(6) 0.0000(6)
C17 0.0171(7) 0.0267(8) 0.0215(7) -0.0002(6) 0.0041(6) -0.0008(6)
C18 0.0311(9) 0.0518(11) 0.0219(8) 0.0100(8) 0.0019(7) 0.0024(8)
C19 0.0376(10) 0.0341(10) 0.0373(9) -0.0081(8) -0.0137(8) 0.0065(8)
C20 0.0218(8) 0.0323(9) 0.0211(7) 0.0021(7) -0.0002(6) -0.0011(7)
C21 0.0178(8) 0.0264(8) 0.0199(7) -0.0003(6) 0.0008(6) -0.0017(6)

loop_
_atom_type_symbol
_atom_type_description
_atom_type_scat_dispersion_real
_atom_type_scat_dispersion_imag
_atom_type_scat_source
Li Li -0.0003 0.0001 'International Tables Vol C Tables 4.2.6.8 and 6.1.1.4'
N N 0.0061 0.0033 'International Tables Vol C Tables 4.2.6.8 and 6.1.1.4'
C C 0.0033 0.0016 'International Tables Vol C Tables 4.2.6.8 and 6.1.1.4'
H H 0.0000 0.0000 'International Tables Vol C Tables 4.2.6.8 and 6.1.1.4'

loop_
_geom_angle_atom_site_label_1
_geom_angle_atom_site_label_2
_geom_angle_atom_site_label_3
_geom_angle
N1 Li1 N2 120.58(13)
N1 Li1 N4 114.88(12)
N2 Li1 N4 117.86(12)
N1 Li1 N3 125.34(12)
N2 Li1 N3 84.93(9)
N4 Li1 N3 85.02(10)
N1 Li1 C1 26.63(6)
N2 Li1 C1 140.45(12)
N4 Li1 C1 101.49(10)
N3 Li1 C1 103.23(10)
C1 N1 C5 116.12(12)
C1 N1 Li1 111.97(12)
C5 N1 Li1 131.75(12)
C10 N4 C11 108.73(12)
C10 N4 C12 110.82(12)
C11 N4 C12 109.23(12)
C10 N4 Li1 110.56(11)
C11 N4 Li1 114.85(11)
C12 N4 Li1 102.54(10)
C14 N2 C15 108.46(12)
C14 N2 C16 109.07(11)
C15 N2 C16 110.18(11)
C14 N2 Li1 120.83(11)
C15 N2 Li1 102.88(11)
C16 N2 Li1 105.07(11)
C19 N5 C18 110.10(13)
C19 N5 C20 111.14(12)
C18 N5 C20 108.83(12)
C13 N3 C17 111.82(11)
C13 N3 C21 112.93(12)
C17 N3 C21 111.19(11)
C13 N3 Li1 103.08(10)
C17 N3 Li1 103.56(10)
C21 N3 Li1 113.66(10)
N1 C1 C2 127.84(15)
N1 C1 Li1 41.40(9)
C2 C1 Li1 168.48(13)
N1 C1 H1A 116.1
C2 C1 H1A 116.1
Li1 C1 H1A 74.9
C1 C2 C3 115.95(14)
C1 C2 H2A 122.0
C3 C2 H2A 122.0
C4 C3 C2 120.52(14)
C4 C3 H3A 119.7
C2 C3 H3A 119.7
C3 C4 C5 121.17(14)
C3 C4 H4A 119.4
C5 C4 H4A 119.4
N1 C5 C4 112.91(12)
N1 C5 C6 111.55(12)
C4 C5 C6 111.89(12)
N1 C5 H5A 107.3(8)
C4 C5 H5A 109.7(8)
C6 C5 H5A 102.9(8)
C9 C6 C8 108.90(13)
C9 C6 C7 109.89(13)
C8 C6 C7 109.16(13)
C9 C6 C5 109.28(12)
C8 C6 C5 109.74(13)
C7 C6 C5 109.85(12)
C6 C7 H7A 109.5
C6 C7 H7B 109.5
H7A C7 H7B 109.5
C6 C7 H7C 109.5
H7A C7 H7C 109.5
H7B C7 H7C 109.5
C6 C8 H8A 109.5
C6 C8 H8B 109.5
H8A C8 H8B 109.5
C6 C8 H8C 109.5
H8A C8 H8C 109.5
H8B C8 H8C 109.5
C6 C9 H9A 109.5
C6 C9 H9B 109.5
H9A C9 H9B 109.5
C6 C9 H9C 109.5
H9A C9 H9C 109.5
H9B C9 H9C 109.5
N4 C10 H10A 109.5
N4 C10 H10B 109.5
H10A C10 H10B 109.5
N4 C10 H10C 109.5
H10A C10 H10C 109.5
H10B C10 H10C 109.5
N4 C11 H11A 109.5
N4 C11 H11B 109.5
H11A C11 H11B 109.5
N4 C11 H11C 109.5
H11A C11 H11C 109.5
H11B C11 H11C 109.5
N4 C12 C13 112.63(12)
N4 C12 H12A 109.1
C13 C12 H12A 109.1
N4 C12 H12B 109.1
C13 C12 H12B 109.1
H12A C12 H12B 107.8
N3 C13 C12 111.34(12)
N3 C13 H13A 109.4
C12 C13 H13A 109.4
N3 C13 H13B 109.4
C12 C13 H13B 109.4
H13A C13 H13B 108.0
N2 C14 H14A 109.5
N2 C14 H14B 109.5
H14A C14 H14B 109.5
N2 C14 H14C 109.5
H14A C14 H14C 109.5
H14B C14 H14C 109.5
N2 C15 H15A 109.5
N2 C15 H15B 109.5
H15A C15 H15B 109.5
N2 C15 H15C 109.5
H15A C15 H15C 109.5
H15B C15 H15C 109.5
N2 C16 C17 112.22(11)
N2 C16 H16A 109.2
C17 C16 H16A 109.2
N2 C16 H16B 109.2
C17 C16 H16B 109.2
H16A C16 H16B 107.9
N3 C17 C16 112.81(11)
N3 C17 H17A 109.0
C16 C17 H17A 109.0
N3 C17 H17B 109.0
C16 C17 H17B 109.0
H17A C17 H17B 107.8
N5 C18 H18A 109.5
N5 C18 H18B 109.5
H18A C18 H18B 109.5
N5 C18 H18C 109.5
H18A C18 H18C 109.5
H18B C18 H18C 109.5
N5 C19 H19A 109.5
N5 C19 H19B 109.5
H19A C19 H19B 109.5
N5 C19 H19C 109.5
H19A C19 H19C 109.5
H19B C19 H19C 109.5
N5 C20 C21 112.33(12)
N5 C20 H20A 109.1
C21 C20 H20A 109.1
N5 C20 H20B 109.1
C21 C20 H20B 109.1
H20A C20 H20B 107.9
N3 C21 C20 115.74(12)
N3 C21 H21A 108.3
C20 C21 H21A 108.3
N3 C21 H21B 108.3
C20 C21 H21B 108.3
H21A C21 H21B 107.4

loop_
_geom_bond_atom_site_label_1
_geom_bond_atom_site_label_2
_geom_bond_distance
Li1 N1 1.971(3)
Li1 N2 2.136(3)
Li1 N4 2.178(3)
Li1 N3 2.197(3)
Li1 C1 2.765(3)
N1 C1 1.3362(19)
N1 C5 1.4786(19)
N4 C10 1.4681(19)
N4 C11 1.4685(19)
N4 C12 1.4737(19)
N2 C14 1.4671(18)
N2 C15 1.4682(19)
N2 C16 1.4730(18)
N5 C19 1.456(2)
N5 C18 1.4615(19)
N5 C20 1.4680(18)
N3 C13 1.4745(19)
N3 C17 1.4773(18)
N3 C21 1.4785(17)
C1 C2 1.378(2)
C1 H1A 0.9500
C2 C3 1.424(2)
C2 H2A 0.9500
C3 C4 1.341(2)
C3 H3A 0.9500
C4 C5 1.510(2)
C4 H4A 0.9500
C5 C6 1.575(2)
C5 H5A 1.037(15)
C6 C9 1.525(2)
C6 C8 1.525(2)
C6 C7 1.532(2)
C7 H7A 0.9800
C7 H7B 0.9800
C7 H7C 0.9800
C8 H8A 0.9800
C8 H8B 0.9800
C8 H8C 0.9800
C9 H9A 0.9800
C9 H9B 0.9800
C9 H9C 0.9800
C10 H10A 0.9800
C10 H10B 0.9800
C10 H10C 0.9800
C11 H11A 0.9800
C11 H11B 0.9800
C11 H11C 0.9800
C12 C13 1.516(2)
C12 H12A 0.9900
C12 H12B 0.9900
C13 H13A 0.9900
C13 H13B 0.9900
C14 H14A 0.9800
C14 H14B 0.9800
C14 H14C 0.9800
C15 H15A 0.9800
C15 H15B 0.9800
C15 H15C 0.9800
C16 C17 1.512(2)
C16 H16A 0.9900
C16 H16B 0.9900
C17 H17A 0.9900
C17 H17B 0.9900
C18 H18A 0.9800
C18 H18B 0.9800
C18 H18C 0.9800
C19 H19A 0.9800
C19 H19B 0.9800
C19 H19C 0.9800
C20 C21 1.5267(19)
C20 H20A 0.9900
C20 H20B 0.9900
C21 H21A 0.9900
C21 H21B 0.9900

loop_
_geom_torsion_atom_site_label_1
_geom_torsion_atom_site_label_2
_geom_torsion_atom_site_label_3
_geom_torsion_atom_site_label_4
_geom_torsion
N2 Li1 N1 C1 145.04(13)
N4 Li1 N1 C1 -64.23(16)
N3 Li1 N1 C1 37.99(19)
N2 Li1 N1 C5 -39.8(2)
N4 Li1 N1 C5 110.94(16)
N3 Li1 N1 C5 -146.85(14)
C1 Li1 N1 C5 175.2(2)
N1 Li1 N4 C10 -129.90(13)
N2 Li1 N4 C10 21.67(17)
N3 Li1 N4 C10 103.25(11)
C1 Li1 N4 C10 -154.23(10)
N1 Li1 N4 C11 -6.43(18)
N2 Li1 N4 C11 145.15(13)
N3 Li1 N4 C11 -133.27(12)
C1 Li1 N4 C11 -30.75(14)
N1 Li1 N4 C12 111.92(14)
N2 Li1 N4 C12 -96.51(14)
N3 Li1 N4 C12 -14.93(11)
C1 Li1 N4 C12 87.59(11)
N1 Li1 N2 C14 92.96(17)
N4 Li1 N2 C14 -56.94(18)
N3 Li1 N2 C14 -138.57(12)
C1 Li1 N2 C14 116.75(18)
N1 Li1 N2 C15 -28.01(16)
N4 Li1 N2 C15 -177.91(12)
N3 Li1 N2 C15 100.46(11)
C1 Li1 N2 C15 -4.2(2)
N1 Li1 N2 C16 -143.35(13)
N4 Li1 N2 C16 66.75(15)
N3 Li1 N2 C16 -14.88(11)
C1 Li1 N2 C16 -119.56(17)
N1 Li1 N3 C13 -130.48(15)
N2 Li1 N3 C13 105.25(11)
N4 Li1 N3 C13 -13.35(11)
C1 Li1 N3 C13 -114.01(11)
N1 Li1 N3 C17 112.87(15)
N2 Li1 N3 C17 -11.41(11)
N4 Li1 N3 C17 -130.01(10)
C1 Li1 N3 C17 129.33(10)
N1 Li1 N3 C21 -7.9(2)
N2 Li1 N3 C21 -132.18(11)
N4 Li1 N3 C21 109.22(11)
C1 Li1 N3 C21 8.56(14)
C5 N1 C1 C2 9.7(2)
Li1 N1 C1 C2 -174.35(14)
C5 N1 C1 Li1 -175.98(17)
N2 Li1 C1 N1 -50.78(18)
N4 Li1 C1 N1 123.52(15)
N3 Li1 C1 N1 -148.95(16)
N1 Li1 C1 C2 22.9(6)
N2 Li1 C1 C2 -27.8(7)
N4 Li1 C1 C2 146.5(6)
N3 Li1 C1 C2 -126.0(6)
N1 C1 C2 C3 8.5(2)
Li1 C1 C2 C3 -10.6(7)
C1 C2 C3 C4 -9.8(2)
C2 C3 C4 C5 -6.7(2)
C1 N1 C5 C4 -24.28(17)
Li1 N1 C5 C4 160.71(14)
C1 N1 C5 C6 102.74(14)
Li1 N1 C5 C6 -72.26(18)
C3 C4 C5 N1 23.74(19)
C3 C4 C5 C6 -103.10(16)
N1 C5 C6 C9 60.09(16)
C4 C5 C6 C9 -172.34(13)
N1 C5 C6 C8 179.44(13)
C4 C5 C6 C8 -52.99(17)
N1 C5 C6 C7 -60.54(16)
C4 C5 C6 C7 67.03(16)
C10 N4 C12 C13 -75.86(15)
C11 N4 C12 C13 164.37(12)
Li1 N4 C12 C13 42.13(15)
C17 N3 C13 C12 150.62(12)
C21 N3 C13 C12 -83.07(14)
Li1 N3 C13 C12 39.99(14)
N4 C12 C13 N3 -60.16(16)
C14 N2 C16 C17 170.53(12)
C15 N2 C16 C17 -70.54(15)
Li1 N2 C16 C17 39.64(15)
C13 N3 C17 C16 -73.76(15)
C21 N3 C17 C16 158.99(12)
Li1 N3 C17 C16 36.56(14)
N2 C16 C17 N3 -54.92(16)
C19 N5 C20 C21 70.39(16)
C18 N5 C20 C21 -168.20(13)
C13 N3 C21 C20 -72.74(16)
C17 N3 C21 C20 53.90(17)
Li1 N3 C21 C20 170.28(12)
N5 C20 C21 N3 175.43(12)
